data_1548946
loop_
_publ_author_name
'Giri, Sovan Sundar'
'Liu, Rai-Shung'

_publ_section_title
;
 Gold-catalyzed [4+3]- and [4+2]-annulations of 3-en-1-ynamides with
 isoxazoles <i>via</i> novel 6\p-electrocyclizations of 3-azahepta trienyl
 cations.
;
_journal_issue 11
_journal_name_full 'Chemical science'
_journal_page_first 2991
_journal_page_last 2995
_journal_paper_doi 10.1039/c8sc00232k
_journal_volume 9
_journal_year 2018
_chemical_formula_moiety 'C21 H26 N2 O3 S'
_chemical_formula_sum 'C21 H26 N2 O3 S'
_chemical_formula_weight 386.50
_space_group_IT_number 14
_space_group_name_Hall '-P 2yn'
_space_group_name_H-M_alt 'P 1 21/n 1'
_symmetry_cell_setting monoclinic
_symmetry_space_group_name_Hall '-P 2yn'
_symmetry_space_group_name_H-M 'P 1 21/n 1'
_atom_sites_solution_hydrogens geom
_atom_sites_solution_primary direct
_atom_sites_solution_secondary difmap
_audit_creation_method SHELXL-97
_audit_update_record
;
2017-12-06 deposited with the CCDC.
2018-02-19 downloaded from the CCDC.
;
_cell_angle_alpha 90.00
_cell_angle_beta 92.1120(10)
_cell_angle_gamma 90.00
_cell_formula_units_Z 4
_cell_length_a 9.0836(3)
_cell_length_b 21.4854(9)
_cell_length_c 9.9912(4)
_cell_measurement_reflns_used 4617
_cell_measurement_temperature 200(2)
_cell_measurement_theta_max 24.955
_cell_measurement_theta_min 2.251
_cell_volume 1948.61(13)
_computing_molecular_graphics 'Ortep-3 for Windows (Farrugia, 1997)'
_computing_publication_material 'WinGX publication routines (Farrugia, 1999)'
_computing_structure_refinement 'SHELXL-97 (Sheldrick, 1997)'
_computing_structure_solution 'SHELXS-86 (Sheldrick, 1986)'
_diffrn_ambient_temperature 200(2)
_diffrn_measured_fraction_theta_full 0.996
_diffrn_measured_fraction_theta_max 0.996
_diffrn_measurement_device_type 'D8 Venture'
_diffrn_radiation_monochromator graphite
_diffrn_radiation_source 'fine-focus sealed tube'
_diffrn_radiation_type MoK\a
_diffrn_radiation_wavelength 0.71073
_diffrn_reflns_av_R_equivalents 0.0569
_diffrn_reflns_av_sigmaI/netI 0.0422
_diffrn_reflns_limit_h_max 10
_diffrn_reflns_limit_h_min -10
_diffrn_reflns_limit_k_max 25
_diffrn_reflns_limit_k_min -25
_diffrn_reflns_limit_l_max 9
_diffrn_reflns_limit_l_min -11
_diffrn_reflns_number 17674
_diffrn_reflns_theta_full 25.03
_diffrn_reflns_theta_max 25.03
_diffrn_reflns_theta_min 2.25
_exptl_absorpt_coefficient_mu 0.190
_exptl_absorpt_correction_T_max 0.9962
_exptl_absorpt_correction_T_min 0.9347
_exptl_absorpt_correction_type multi-scan
_exptl_absorpt_process_details SADABS
_exptl_crystal_colour colorless
_exptl_crystal_density_diffrn 1.317
_exptl_crystal_density_method 'not measured'
_exptl_crystal_description prism
_exptl_crystal_F_000 824
_exptl_crystal_size_max 0.36
_exptl_crystal_size_mid 0.04
_exptl_crystal_size_min 0.02
_refine_diff_density_max 0.362
_refine_diff_density_min -0.386
_refine_diff_density_rms 0.057
_refine_ls_extinction_method none
_refine_ls_goodness_of_fit_ref 1.059
_refine_ls_hydrogen_treatment constr
_refine_ls_matrix_type full
_refine_ls_number_parameters 244
_refine_ls_number_reflns 3430
_refine_ls_number_restraints 0
_refine_ls_restrained_S_all 1.059
_refine_ls_R_factor_all 0.0708
_refine_ls_R_factor_gt 0.0494
_refine_ls_shift/su_max 0.000
_refine_ls_shift/su_mean 0.000
_refine_ls_structure_factor_coef Fsqd
_refine_ls_weighting_details 'calc w=1/[\s^2^(Fo^2^)+(0.0517P)^2^+2.1642P] where P=(Fo^2^+2Fc^2^)/3'
_refine_ls_weighting_scheme calc
_refine_ls_wR_factor_gt 0.1195
_refine_ls_wR_factor_ref 0.1372
_reflns_number_gt 2654
_reflns_number_total 3430
_reflns_threshold_expression >2sigma(I)
_cod_data_source_file c8sc00232k2.cif
_cod_data_source_block d19354
_cod_depositor_comments 'Adding full bibliography for 1548943--1548948.cif.'
_cod_original_sg_symbol_H-M 'P 21/n'
_cod_database_code 1548946

loop_
_symmetry_equiv_pos_as_xyz
'x, y, z'
'-x+1/2, y+1/2, -z+1/2'
'-x, -y, -z'
'x-1/2, -y-1/2, z-1/2'

loop_
_atom_site_label
_atom_site_type_symbol
_atom_site_fract_x
_atom_site_fract_y
_atom_site_fract_z
_atom_site_U_iso_or_equiv
_atom_site_adp_type
_atom_site_occupancy
_atom_site_symmetry_multiplicity
_atom_site_calc_flag
_atom_site_refinement_flags
C1 C 0.2597(3) 0.63487(12) 0.5365(3) 0.0286(6) Uani 1 1 d .
C2 C 0.2560(3) 0.68981(13) 0.4648(3) 0.0374(7) Uani 1 1 d .
H2 H 0.3340 0.7190 0.4756 0.045 Uiso 1 1 calc R
C3 C 0.1381(3) 0.70207(14) 0.3773(3) 0.0370(7) Uani 1 1 d .
H3 H 0.1357 0.7400 0.3284 0.044 Uiso 1 1 calc R
C4 C 0.0233(3) 0.65996(13) 0.3597(3) 0.0328(6) Uani 1 1 d .
C5 C -0.1002(3) 0.67271(16) 0.2591(3) 0.0437(8) Uani 1 1 d .
H5A H -0.0838 0.7130 0.2160 0.066 Uiso 1 1 calc R
H5B H -0.1939 0.6737 0.3046 0.066 Uiso 1 1 calc R
H5C H -0.1033 0.6398 0.1911 0.066 Uiso 1 1 calc R
C6 C 0.0278(3) 0.60586(14) 0.4349(3) 0.0357(7) Uani 1 1 d .
H6 H -0.0514 0.5771 0.4259 0.043 Uiso 1 1 calc R
C7 C 0.1449(3) 0.59254(13) 0.5229(3) 0.0329(6) Uani 1 1 d .
H7 H 0.1466 0.5550 0.5731 0.039 Uiso 1 1 calc R
C8 C 0.5672(3) 0.58071(14) 0.4469(3) 0.0402(7) Uani 1 1 d .
H8A H 0.4697 0.5642 0.4207 0.060 Uiso 1 1 calc R
H8B H 0.6318 0.5465 0.4765 0.060 Uiso 1 1 calc R
H8C H 0.6094 0.6016 0.3701 0.060 Uiso 1 1 calc R
C9 C 0.6817(3) 0.65471(11) 0.6101(2) 0.0244(6) Uani 1 1 d .
C10 C 0.7783(3) 0.63779(11) 0.7114(2) 0.0236(5) Uani 1 1 d .
C11 C 0.7644(3) 0.58136(12) 0.7962(3) 0.0261(6) Uani 1 1 d .
C12 C 0.7944(3) 0.52464(12) 0.7481(3) 0.0324(6) Uani 1 1 d .
H12 H 0.8280 0.5217 0.6594 0.039 Uiso 1 1 calc R
C13 C 0.7778(3) 0.46556(13) 0.8264(3) 0.0398(7) Uani 1 1 d .
H13A H 0.8763 0.4503 0.8567 0.048 Uiso 1 1 calc R
H13B H 0.7312 0.4333 0.7680 0.048 Uiso 1 1 calc R
C14 C 0.6844(3) 0.47617(14) 0.9470(3) 0.0408(7) Uani 1 1 d .
H14A H 0.5799 0.4811 0.9170 0.049 Uiso 1 1 calc R
H14B H 0.6918 0.4396 1.0070 0.049 Uiso 1 1 calc R
C15 C 0.7349(3) 0.53372(14) 1.0226(3) 0.0398(7) Uani 1 1 d .
H15A H 0.8403 0.5295 1.0501 0.048 Uiso 1 1 calc R
H15B H 0.6778 0.5383 1.1045 0.048 Uiso 1 1 calc R
C16 C 0.7137(3) 0.59090(13) 0.9352(3) 0.0350(7) Uani 1 1 d .
H16A H 0.6079 0.6022 0.9309 0.042 Uiso 1 1 calc R
H16B H 0.7688 0.6261 0.9767 0.042 Uiso 1 1 calc R
C17 C 0.8834(3) 0.68772(11) 0.7242(2) 0.0234(5) Uani 1 1 d .
C18 C 1.0106(3) 0.69362(12) 0.8155(3) 0.0267(6) Uani 1 1 d .
C19 C 1.0733(3) 0.63777(13) 0.8864(3) 0.0369(7) Uani 1 1 d .
H19A H 1.1580 0.6503 0.9437 0.055 Uiso 1 1 calc R
H19B H 1.1050 0.6073 0.8204 0.055 Uiso 1 1 calc R
H19C H 0.9980 0.6191 0.9415 0.055 Uiso 1 1 calc R
C20 C 0.8447(3) 0.73252(12) 0.6274(3) 0.0250(6) Uani 1 1 d .
C21 C 0.9161(3) 0.79227(13) 0.5917(3) 0.0341(6) Uani 1 1 d .
H21A H 0.8592 0.8122 0.5183 0.051 Uiso 1 1 calc R
H21B H 1.0165 0.7841 0.5635 0.051 Uiso 1 1 calc R
H21C H 0.9197 0.8199 0.6699 0.051 Uiso 1 1 calc R
N1 N 0.5531(2) 0.62520(10) 0.5563(2) 0.0281(5) Uani 1 1 d .
N2 N 0.7230(2) 0.71189(10) 0.5600(2) 0.0254(5) Uani 1 1 d .
O1 O 0.4223(2) 0.66708(10) 0.74771(19) 0.0412(5) Uani 1 1 d .
O2 O 0.3909(2) 0.55574(9) 0.6944(2) 0.0417(5) Uani 1 1 d .
O3 O 1.0708(2) 0.74456(9) 0.83470(19) 0.0362(5) Uani 1 1 d .
S1 S 0.40923(7) 0.61865(3) 0.64975(7) 0.0301(2) Uani 1 1 d .
H2' H 0.6792 0.7298 0.4840 0.036 Uiso 1 1 d R

loop_
_atom_site_aniso_label
_atom_site_aniso_U_11
_atom_site_aniso_U_22
_atom_site_aniso_U_33
_atom_site_aniso_U_23
_atom_site_aniso_U_13
_atom_site_aniso_U_12
C1 0.0239(13) 0.0337(15) 0.0282(14) -0.0023(12) 0.0005(11) -0.0012(11)
C2 0.0286(14) 0.0374(17) 0.0459(18) 0.0062(14) -0.0031(13) -0.0073(12)
C3 0.0312(15) 0.0408(17) 0.0389(17) 0.0100(13) 0.0003(12) 0.0003(12)
C4 0.0255(14) 0.0429(17) 0.0300(15) -0.0079(13) 0.0018(11) 0.0033(12)
C5 0.0348(16) 0.060(2) 0.0361(17) -0.0032(15) -0.0048(13) 0.0038(14)
C6 0.0277(14) 0.0397(17) 0.0396(17) -0.0078(13) -0.0002(12) -0.0074(12)
C7 0.0304(14) 0.0305(15) 0.0377(16) -0.0013(12) -0.0006(12) -0.0043(11)
C8 0.0358(15) 0.0498(19) 0.0352(17) -0.0191(14) 0.0029(13) -0.0089(13)
C9 0.0233(12) 0.0255(14) 0.0243(13) -0.0001(11) -0.0022(10) -0.0012(10)
C10 0.0240(12) 0.0255(14) 0.0212(13) -0.0013(10) -0.0014(10) 0.0018(10)
C11 0.0237(13) 0.0300(15) 0.0243(14) 0.0023(11) -0.0031(10) -0.0004(10)
C12 0.0365(15) 0.0290(15) 0.0319(16) 0.0023(12) 0.0032(12) 0.0025(11)
C13 0.0414(16) 0.0311(16) 0.0469(19) 0.0068(14) 0.0041(14) 0.0032(12)
C14 0.0395(16) 0.0360(17) 0.0471(19) 0.0147(14) 0.0030(14) 0.0005(13)
C15 0.0392(16) 0.0500(19) 0.0302(16) 0.0087(14) 0.0009(13) -0.0026(14)
C16 0.0405(16) 0.0361(16) 0.0283(15) 0.0017(12) -0.0002(12) 0.0013(12)
C17 0.0233(12) 0.0271(14) 0.0197(13) -0.0023(10) -0.0013(10) 0.0016(10)
C18 0.0236(13) 0.0350(16) 0.0214(13) -0.0035(11) -0.0006(10) -0.0011(11)
C19 0.0288(14) 0.0422(17) 0.0390(17) 0.0060(13) -0.0096(12) 0.0018(12)
C20 0.0239(13) 0.0278(14) 0.0233(13) -0.0032(11) -0.0019(10) 0.0002(10)
C21 0.0365(15) 0.0316(16) 0.0337(16) 0.0050(12) -0.0038(12) -0.0043(12)
N1 0.0239(11) 0.0333(13) 0.0269(12) -0.0066(10) -0.0040(9) -0.0027(9)
N2 0.0270(11) 0.0252(12) 0.0235(11) 0.0016(9) -0.0054(9) 0.0013(9)
O1 0.0350(11) 0.0556(13) 0.0328(11) -0.0165(10) -0.0011(9) -0.0018(9)
O2 0.0415(11) 0.0417(12) 0.0417(12) 0.0129(10) -0.0021(9) -0.0055(9)
O3 0.0362(11) 0.0373(12) 0.0340(11) -0.0041(9) -0.0126(9) -0.0048(9)
S1 0.0272(4) 0.0368(4) 0.0262(4) -0.0008(3) -0.0013(3) -0.0021(3)

loop_
_atom_type_symbol
_atom_type_description
_atom_type_scat_dispersion_real
_atom_type_scat_dispersion_imag
_atom_type_scat_source
C C 0.0033 0.0016 'International Tables Vol C Tables 4.2.6.8 and 6.1.1.4'
H H 0.0000 0.0000 'International Tables Vol C Tables 4.2.6.8 and 6.1.1.4'
N N 0.0061 0.0033 'International Tables Vol C Tables 4.2.6.8 and 6.1.1.4'
O O 0.0106 0.0060 'International Tables Vol C Tables 4.2.6.8 and 6.1.1.4'
S S 0.1246 0.1234 'International Tables Vol C Tables 4.2.6.8 and 6.1.1.4'

loop_
_geom_angle_atom_site_label_1
_geom_angle_atom_site_label_2
_geom_angle_atom_site_label_3
_geom_angle
C2 C1 C7 120.4(3)
C2 C1 S1 120.2(2)
C7 C1 S1 119.4(2)
C1 C2 C3 119.6(3)
C1 C2 H2 120.2
C3 C2 H2 120.2
C2 C3 C4 121.1(3)
C2 C3 H3 119.4
C4 C3 H3 119.4
C6 C4 C3 118.2(3)
C6 C4 C5 121.5(3)
C3 C4 C5 120.3(3)
C4 C5 H5A 109.5
C4 C5 H5B 109.5
H5A C5 H5B 109.5
C4 C5 H5C 109.5
H5A C5 H5C 109.5
H5B C5 H5C 109.5
C4 C6 C7 121.7(3)
C4 C6 H6 119.2
C7 C6 H6 119.2
C6 C7 C1 118.9(3)
C6 C7 H7 120.5
C1 C7 H7 120.5
N1 C8 H8A 109.5
N1 C8 H8B 109.5
H8A C8 H8B 109.5
N1 C8 H8C 109.5
H8A C8 H8C 109.5
H8B C8 H8C 109.5
C10 C9 N2 109.2(2)
C10 C9 N1 131.4(2)
N2 C9 N1 119.4(2)
C9 C10 C17 105.9(2)
C9 C10 C11 125.0(2)
C17 C10 C11 128.9(2)
C12 C11 C10 120.9(2)
C12 C11 C16 122.1(2)
C10 C11 C16 117.0(2)
C11 C12 C13 123.8(3)
C11 C12 H12 118.1
C13 C12 H12 118.1
C12 C13 C14 110.9(2)
C12 C13 H13A 109.5
C14 C13 H13A 109.5
C12 C13 H13B 109.5
C14 C13 H13B 109.5
H13A C13 H13B 108.1
C15 C14 C13 110.6(2)
C15 C14 H14A 109.5
C13 C14 H14A 109.5
C15 C14 H14B 109.5
C13 C14 H14B 109.5
H14A C14 H14B 108.1
C14 C15 C16 110.2(2)
C14 C15 H15A 109.6
C16 C15 H15A 109.6
C14 C15 H15B 109.6
C16 C15 H15B 109.6
H15A C15 H15B 108.1
C11 C16 C15 112.8(2)
C11 C16 H16A 109.0
C15 C16 H16A 109.0
C11 C16 H16B 109.0
C15 C16 H16B 109.0
H16A C16 H16B 107.8
C20 C17 C10 107.6(2)
C20 C17 C18 123.2(2)
C10 C17 C18 129.1(2)
O3 C18 C17 120.8(2)
O3 C18 C19 118.6(2)
C17 C18 C19 120.5(2)
C18 C19 H19A 109.5
C18 C19 H19B 109.5
H19A C19 H19B 109.5
C18 C19 H19C 109.5
H19A C19 H19C 109.5
H19B C19 H19C 109.5
N2 C20 C17 107.4(2)
N2 C20 C21 121.4(2)
C17 C20 C21 131.2(2)
C20 C21 H21A 109.5
C20 C21 H21B 109.5
H21A C21 H21B 109.5
C20 C21 H21C 109.5
H21A C21 H21C 109.5
H21B C21 H21C 109.5
C9 N1 C8 118.8(2)
C9 N1 S1 119.05(17)
C8 N1 S1 117.61(18)
C20 N2 C9 109.9(2)
C20 N2 H2' 126.3
C9 N2 H2' 123.4
O1 S1 O2 118.67(13)
O1 S1 N1 106.22(11)
O2 S1 N1 111.22(12)
O1 S1 C1 109.66(12)
O2 S1 C1 106.81(12)
N1 S1 C1 103.19(12)

loop_
_geom_bond_atom_site_label_1
_geom_bond_atom_site_label_2
_geom_bond_distance
C1 C2 1.381(4)
C1 C7 1.387(4)
C1 S1 1.770(3)
C2 C3 1.382(4)
C2 H2 0.9500
C3 C4 1.387(4)
C3 H3 0.9500
C4 C6 1.383(4)
C4 C5 1.504(4)
C5 H5A 0.9800
C5 H5B 0.9800
C5 H5C 0.9800
C6 C7 1.385(4)
C6 H6 0.9500
C7 H7 0.9500
C8 N1 1.461(3)
C8 H8A 0.9800
C8 H8B 0.9800
C8 H8C 0.9800
C9 C10 1.365(3)
C9 N2 1.384(3)
C9 N1 1.418(3)
C10 C17 1.438(3)
C10 C11 1.487(3)
C11 C12 1.342(4)
C11 C16 1.493(4)
C12 C13 1.501(4)
C12 H12 0.9500
C13 C14 1.516(4)
C13 H13A 0.9900
C13 H13B 0.9900
C14 C15 1.512(4)
C14 H14A 0.9900
C14 H14B 0.9900
C15 C16 1.516(4)
C15 H15A 0.9900
C15 H15B 0.9900
C16 H16A 0.9900
C16 H16B 0.9900
C17 C20 1.400(3)
C17 C18 1.451(3)
C18 O3 1.235(3)
C18 C19 1.495(4)
C19 H19A 0.9800
C19 H19B 0.9800
C19 H19C 0.9800
C20 N2 1.348(3)
C20 C21 1.488(4)
C21 H21A 0.9800
C21 H21B 0.9800
C21 H21C 0.9800
N1 S1 1.640(2)
N2 H2' 0.9278
O1 S1 1.430(2)
O2 S1 1.435(2)
